data_1516281
loop_
_publ_author_name
'Heinl, Sebastian'
'Scheer, Manfred'

_publ_section_title
;
 Activation of group 15 based cage compounds by [CpBIGFe(CO)2] radicals
;
_journal_issue 8
_journal_name_full 'Chemical Science'
_journal_page_first 3221
_journal_paper_doi 10.1039/c4sc01213e
_journal_volume 5
_journal_year 2014
_chemical_compound_source 'see text'
_chemical_formula_moiety 'C114 H130 Fe2 O3 S2'
_chemical_formula_sum 'C114 H130 Fe2 O3 S2'
_chemical_formula_weight 1724.02
_chemical_name_systematic ?
_space_group_IT_number 2
_symmetry_cell_setting triclinic
_symmetry_Int_Tables_number 2
_symmetry_space_group_name_Hall '-P 1'
_symmetry_space_group_name_H-M 'P -1'
_atom_sites_solution_hydrogens geom
_atom_sites_solution_primary direct
_atom_sites_solution_secondary difmap
_cell_angle_alpha 103.957(2)
_cell_angle_beta 103.841(2)
_cell_angle_gamma 103.076(2)
_cell_formula_units_Z 1
_cell_length_a 12.6885(3)
_cell_length_b 13.6189(3)
_cell_length_c 15.8914(3)
_cell_measurement_reflns_used 10073
_cell_measurement_temperature 123.0(2)
_cell_measurement_theta_max 73.5307
_cell_measurement_theta_min 3.5042
_cell_volume 2467.36(11)
_computing_cell_refinement
;
CrysAlisPro, Agilent Technologies,
Version 1.171.36.21 (release 14-08-2012 CrysAlis171 .NET)
(compiled Sep 14 2012,17:21:16)
;
_computing_data_collection
;
CrysAlisPro, Agilent Technologies,
Version 1.171.36.21 (release 14-08-2012 CrysAlis171 .NET)
(compiled Sep 14 2012,17:21:16)
;
_computing_data_reduction
;
CrysAlisPro, Agilent Technologies,
Version 1.171.36.21 (release 14-08-2012 CrysAlis171 .NET)
(compiled Sep 14 2012,17:21:16)
;
_computing_molecular_graphics 'SXGRAPH (Farrugia, 1999)'
_computing_publication_material 'PLATON (Spek, 2003)'
_computing_structure_refinement 'SHELXL-97 (Sheldrick, 1997)'
_computing_structure_solution 'SIR-97 (Altomare, 1999)'
_diffrn_ambient_temperature 123.0(2)
_diffrn_detector_area_resol_mean 10.3546
_diffrn_measured_fraction_theta_full 0.9925
_diffrn_measured_fraction_theta_max 0.9989
_diffrn_measurement_device_type 'SuperNova,Single source at offset,Atlas'
_diffrn_measurement_method '\w scans'
_diffrn_radiation_monochromator mirror
_diffrn_radiation_probe x-ray
_diffrn_radiation_source 'SuperNova (Cu) X-ray Source'
_diffrn_radiation_type CuK\a
_diffrn_radiation_wavelength 1.54178
_diffrn_reflns_av_R_equivalents 0.0184
_diffrn_reflns_av_sigmaI/netI 0.0264
_diffrn_reflns_limit_h_max 15
_diffrn_reflns_limit_h_min -15
_diffrn_reflns_limit_k_max 16
_diffrn_reflns_limit_k_min -16
_diffrn_reflns_limit_l_max 19
_diffrn_reflns_limit_l_min -17
_diffrn_reflns_number 22795
_diffrn_reflns_reduction_process
;
;
_diffrn_reflns_theta_full 66.9682
_diffrn_reflns_theta_max 73.5307
_diffrn_reflns_theta_min 3.5042
_exptl_absorpt_coefficient_mu 3.128
_exptl_absorpt_correction_T_max 0.870
_exptl_absorpt_correction_T_min 0.724
_exptl_absorpt_correction_type analytical
_exptl_absorpt_process_details
;
CrysAlisPro, Agilent Technologies,
Version 1.171.36.21 (release 14-08-2012 CrysAlis171 .NET)
(compiled Sep 14 2012,17:21:16)
Analytical numeric absorption correction using a multifaceted crystal
            model based on expressions derived by R.C. Clark & J.S. Reid.
(Clark, R. C. & Reid, J. S. (1995). Acta Cryst. A51, 887-897)
;
_exptl_crystal_colour red
_exptl_crystal_density_diffrn 1.160
_exptl_crystal_density_method 'Not Measured'
_exptl_crystal_description block
_exptl_crystal_F_000 922
_exptl_crystal_size_max 0.1651
_exptl_crystal_size_mid 0.0614
_exptl_crystal_size_min 0.0544
_refine_diff_density_max 0.612
_refine_diff_density_min -0.651
_refine_diff_density_rms 0.046
_refine_ls_extinction_method none
_refine_ls_goodness_of_fit_ref 1.061
_refine_ls_hydrogen_treatment constr
_refine_ls_matrix_type full
_refine_ls_number_parameters 649
_refine_ls_number_reflns 9578
_refine_ls_number_restraints 44
_refine_ls_restrained_S_all 1.083
_refine_ls_R_factor_all 0.0715
_refine_ls_R_factor_gt 0.0565
_refine_ls_shift/su_max 0.001
_refine_ls_shift/su_mean 0.000
_refine_ls_structure_factor_coef Fsqd
_refine_ls_weighting_details 'calc w=1/[\s^2^(Fo^2^)+(0.1071P)^2^+0.2953P] where P=(Fo^2^+2Fc^2^)/3'
_refine_ls_weighting_scheme calc
_refine_ls_wR_factor_gt 0.1656
_refine_ls_wR_factor_ref 0.1749
_reflns_number_gt 7028
_reflns_number_total 9578
_reflns_threshold_expression >2\s(i)
_cod_data_source_file c4sc01213e2.cif
_cod_data_source_block 1
_cod_depositor_comments
;
The following automatic conversions were performed:

'_symmetry_cell_setting' value 'Triclinic' changed to 'triclinic'
according to
/usr/data/users/saulius/crontab/automatic-downloads/rss-feeds/RSC/lib/dictionaries/cif_core.dic
dictionary named 'cif_core.dic' version 2.4.2 from 2011-04-26.

Automatic conversion script
Id: cif_fix_values 2281 2013-09-26 08:29:07Z andrius 

 Adding full bibliography for 1516277--1516281.cif.
;
_cod_database_code 1516281

loop_
_symmetry_equiv_pos_site_id
_symmetry_equiv_pos_as_xyz
1 x,y,z
2 -x,-y,-z

loop_
_atom_site_aniso_label
_atom_site_aniso_U_11
_atom_site_aniso_U_22
_atom_site_aniso_U_33
_atom_site_aniso_U_23
_atom_site_aniso_U_13
_atom_site_aniso_U_12
Fe1 0.0385(2) 0.1053(4) 0.0637(3) 0.0273(3) 0.0257(2) 0.0267(2)
S1 0.0329(6) 0.0664(8) 0.0725(8) 0.0117(6) 0.0249(6) 0.0152(5)
S2 0.0404(7) 0.0587(7) 0.0768(9) 0.0273(7) 0.0257(6) 0.0208(5)
O1 0.133(5) 0.174(6) 0.076(3) 0.049(4) 0.060(3) 0.108(5)
O2 0.073(3) 0.081(3) 0.122(4) 0.062(3) 0.057(3) 0.049(2)
O3 0.045(2) 0.067(3) 0.152(5) -0.025(3) 0.028(3) 0.0147(19)
C1 0.0340(11) 0.0755(17) 0.0538(14) 0.0134(13) 0.0199(10) 0.0094(11)
C2 0.0372(12) 0.0778(18) 0.0556(15) 0.0145(13) 0.0228(11) 0.0069(11)
C3 0.0396(12) 0.0693(16) 0.0541(14) 0.0104(12) 0.0198(11) 0.0219(11)
C4 0.0371(11) 0.0651(15) 0.0548(14) 0.0114(12) 0.0178(10) 0.0223(10)
C5 0.0318(11) 0.0706(16) 0.0567(15) 0.0141(12) 0.0183(10) 0.0138(10)
C6 0.0343(11) 0.0748(17) 0.0541(14) 0.0139(13) 0.0162(10) 0.0161(11)
C7 0.0416(12) 0.0864(19) 0.0559(15) 0.0234(14) 0.0200(11) 0.0242(13)
C8 0.0378(12) 0.0674(16) 0.0603(16) 0.0079(13) 0.0223(11) 0.0158(11)
C9 0.0636(16) 0.087(2) 0.0536(15) 0.0208(15) 0.0245(13) 0.0432(16)
C10 0.0439(13) 0.0591(15) 0.0665(17) 0.0091(13) 0.0178(12) 0.0224(11)
C11 0.0606(16) 0.0669(16) 0.0558(15) 0.0120(13) 0.0152(13) 0.0363(14)
C12 0.098(2) 0.0671(18) 0.0644(19) 0.0082(15) 0.0245(17) 0.0400(17)
C13 0.080(2) 0.0571(16) 0.0599(17) 0.0150(14) 0.0109(15) 0.0066(14)
C14 0.097(3) 0.072(2) 0.068(2) 0.0092(17) 0.0179(19) -0.0013(18)
C15 0.113(4) 0.107(3) 0.085(3) 0.013(2) -0.017(3) -0.025(3)
C16 0.0427(13) 0.0741(18) 0.0580(16) 0.0146(14) 0.0194(12) 0.0004(12)
C17 0.0417(13) 0.0814(19) 0.0598(16) 0.0202(15) 0.0174(12) 0.0055(12)
C18 0.078(2) 0.082(2) 0.071(2) 0.0175(17) 0.0412(17) -0.0034(17)
C19 0.0503(15) 0.0735(19) 0.077(2) 0.0184(16) 0.0164(14) -0.0030(13)
C20 0.102(3) 0.086(2) 0.085(2) 0.026(2) 0.053(2) -0.006(2)
C21 0.071(2) 0.083(2) 0.088(2) 0.031(2) 0.0255(18) -0.0170(17)
C22 0.100(3) 0.091(3) 0.119(3) 0.045(3) 0.041(3) -0.019(2)
C23 0.107(3) 0.069(2) 0.089(3) 0.0288(19) 0.046(2) 0.0002(19)
C24 0.127(4) 0.085(3) 0.121(4) 0.051(3) 0.054(3) 0.011(2)
C25 0.167(5) 0.086(3) 0.118(4) 0.043(3) 0.054(4) 0.038(3)
C26 0.0493(13) 0.0652(15) 0.0520(14) 0.0102(12) 0.0195(11) 0.0203(12)
C27 0.077(2) 0.088(2) 0.0596(17) 0.0066(16) 0.0209(15) 0.0473(18)
C28 0.0563(14) 0.0528(14) 0.0530(15) 0.0071(12) 0.0183(12) 0.0151(11)
C29 0.085(2) 0.082(2) 0.0555(17) -0.0019(15) 0.0200(16) 0.0401(18)
C30 0.0670(17) 0.0623(16) 0.0582(16) 0.0130(13) 0.0146(14) 0.0209(13)
C31 0.0679(18) 0.0717(18) 0.0536(16) 0.0082(14) 0.0172(14) 0.0173(14)
C32 0.088(2) 0.076(2) 0.0529(17) 0.0111(15) 0.0152(16) 0.0179(17)
C33 0.081(2) 0.0641(17) 0.0530(16) 0.0201(13) 0.0131(14) 0.0178(15)
C34 0.097(3) 0.080(2) 0.0578(18) 0.0245(16) 0.0066(17) 0.0139(18)
C35 0.090(3) 0.129(4) 0.083(3) 0.029(3) -0.005(2) 0.023(3)
C36 0.0478(13) 0.0558(14) 0.0533(14) 0.0038(11) 0.0130(11) 0.0261(11)
C37 0.0509(14) 0.0492(13) 0.0661(16) 0.0100(12) 0.0096(12) 0.0254(11)
C38 0.0638(17) 0.0706(18) 0.0641(17) 0.0066(14) 0.0049(14) 0.0427(15)
C39 0.0597(16) 0.0470(14) 0.081(2) 0.0028(14) -0.0090(15) 0.0205(12)
C40 0.090(2) 0.0515(16) 0.074(2) 0.0009(14) -0.0026(17) 0.0421(16)
C41 0.087(2) 0.0443(15) 0.078(2) -0.0039(14) -0.0115(17) 0.0291(15)
C42 0.073(4) 0.039(3) 0.060(4) -0.006(2) 0.008(3) 0.027(3)
C42B 0.093(4) 0.056(3) 0.073(4) 0.001(3) 0.017(3) 0.034(3)
C43 0.052(3) 0.035(3) 0.078(5) 0.010(3) 0.011(3) 0.007(2)
C43B 0.084(4) 0.052(3) 0.078(4) 0.017(3) 0.007(3) 0.026(3)
C44 0.060(3) 0.044(3) 0.090(4) 0.017(3) 0.005(3) 0.008(2)
C44B 0.064(4) 0.064(4) 0.094(5) 0.029(3) 0.006(3) 0.011(3)
C45 0.064(4) 0.062(4) 0.099(5) 0.028(3) 0.015(4) 0.007(3)
C45B 0.091(4) 0.102(4) 0.126(5) 0.048(4) 0.023(3) 0.031(3)
C46 0.0420(12) 0.0578(14) 0.0572(15) 0.0148(12) 0.0199(11) 0.0132(10)
C47 0.0461(12) 0.0396(11) 0.0646(16) 0.0105(11) 0.0218(11) 0.0123(9)
C48 0.0446(15) 0.114(3) 0.0682(19) 0.0369(19) 0.0148(14) 0.0073(16)
C49 0.0603(15) 0.0424(12) 0.0819(19) 0.0253(13) 0.0336(14) 0.0159(11)
C50 0.0632(17) 0.089(2) 0.0674(19) 0.0358(17) 0.0155(15) 0.0176(16)
C51 0.0792(19) 0.0464(13) 0.0708(18) 0.0248(13) 0.0339(16) 0.0259(13)
C52 0.101(3) 0.0680(19) 0.085(2) 0.0398(18) 0.039(2) 0.0314(18)
C53 0.134(7) 0.064(4) 0.080(5) 0.039(4) 0.055(6) 0.029(5)
C53B 0.145(8) 0.078(5) 0.064(5) 0.021(4) 0.032(6) 0.044(6)
C54 0.178(11) 0.087(6) 0.075(6) 0.032(5) 0.056(7) 0.008(7)
C54B 0.144(9) 0.112(7) 0.058(5) 0.033(5) 0.025(5) 0.037(7)
C55 0.137(5) 0.110(5) 0.100(4) 0.040(4) 0.056(4) 0.019(4)
C55B 0.205(8) 0.182(8) 0.177(8) 0.058(5) 0.061(5) 0.041(5)
C56 0.060(3) 0.068(4) 0.074(4) 0.027(3) 0.030(3) 0.036(3)
C56B 0.038(3) 0.047(3) 0.104(5) -0.016(3) 0.025(3) 0.016(2)
C57 0.047(3) 0.056(3) 0.064(3) 0.019(2) 0.031(2) 0.021(2)
C99 0.042(2) 0.034(2) 0.071(3) 0.005(2) 0.026(2) 0.0144(17)

loop_
_atom_site_label
_atom_site_type_symbol
_atom_site_thermal_displace_type
_atom_site_fract_x
_atom_site_fract_y
_atom_site_fract_z
_atom_site_occupancy
_atom_site_U_iso_or_equiv
_atom_site_calc_flag
_atom_site_refinement_flags
Fe1 Fe Uani 0.70269(3) 0.59162(4) 1.05708(3) 1.000 0.0663(2) . .
S1 S Uani 0.55419(10) 0.47772(11) 1.08927(10) 0.500 0.0575(4) . .
S2 S Uani 0.53312(11) 0.55181(11) 0.94412(11) 0.500 0.0550(4) . .
O1 O Uani 0.6720(6) 0.6671(6) 1.2385(4) 0.500 0.110(3) . .
O2 O Uani 1.3615(4) 1.2131(4) 0.9781(4) 0.500 0.0768(19) . .
O3 O Uani 0.7050(4) 0.7713(4) 1.1734(4) 0.500 0.100(2) . .
C1 C Uani 0.7528(2) 0.4767(2) 0.96972(19) 1.000 0.0558(8) . .
C2 C Uani 0.7919(2) 0.4768(2) 1.06245(19) 1.000 0.0583(9) . .
C3 C Uani 0.8656(2) 0.5805(2) 1.11655(19) 1.000 0.0541(8) . .
C4 C Uani 0.8733(2) 0.6455(2) 1.05832(18) 1.000 0.0518(8) . .
C5 C Uani 0.80215(19) 0.5812(2) 0.96725(19) 1.000 0.0536(8) . .
C6 C Uani 0.6843(2) 0.3813(2) 0.89111(19) 1.000 0.0552(8) . .
C7 C Uani 0.7162(2) 0.3596(3) 0.81235(19) 1.000 0.0593(9) . .
C8 C Uani 0.5924(2) 0.3074(2) 0.8959(2) 1.000 0.0561(9) . .
C9 C Uani 0.6578(3) 0.2667(3) 0.7415(2) 1.000 0.0635(10) . .
C10 C Uani 0.5345(2) 0.2143(2) 0.8246(2) 1.000 0.0572(9) . .
C11 C Uani 0.5661(2) 0.1925(2) 0.74625(19) 1.000 0.0600(9) . .
C12 C Uani 0.4990(3) 0.0934(3) 0.6674(2) 1.000 0.0763(11) . .
C13 C Uani 0.4034(3) 0.1107(2) 0.5999(2) 1.000 0.0708(10) . .
C14 C Uani 0.3352(4) 0.0118(3) 0.5203(2) 1.000 0.0875(14) . .
C15 C Uani 0.2412(4) 0.0289(4) 0.4526(3) 1.000 0.1240(19) . .
C16 C Uani 0.7733(2) 0.3823(2) 1.0940(2) 1.000 0.0617(9) . .
C17 C Uani 0.7971(2) 0.2932(3) 1.0499(2) 1.000 0.0633(9) . .
C18 C Uani 0.7391(3) 0.3819(3) 1.1710(2) 1.000 0.0797(12) . .
C19 C Uani 0.7877(3) 0.2061(3) 1.0804(2) 1.000 0.0723(10) . .
C20 C Uani 0.7285(4) 0.2949(3) 1.2013(3) 1.000 0.0927(14) . .
C21 C Uani 0.7523(3) 0.2054(3) 1.1571(3) 1.000 0.0868(12) . .
C22 C Uani 0.7421(4) 0.1102(3) 1.1910(3) 1.000 0.1081(17) . .
C23 C Uani 0.8492(4) 0.1101(3) 1.2537(3) 1.000 0.0893(16) . .
C24 C Uani 0.8345(5) 0.0154(4) 1.2891(4) 1.000 0.108(2) . .
C25 C Uani 0.9416(5) 0.0140(4) 1.3519(4) 1.000 0.120(2) . .
C26 C Uani 0.9353(2) 0.6108(2) 1.21324(19) 1.000 0.0558(8) . .
C27 C Uani 0.9467(3) 0.7048(3) 1.2788(2) 1.000 0.0741(11) . .
C28 C Uani 0.9998(2) 0.5471(2) 1.23940(19) 1.000 0.0558(8) . .
C29 C Uani 1.0198(3) 0.7331(3) 1.3667(2) 1.000 0.0763(11) . .
C30 C Uani 1.0735(3) 0.5758(2) 1.3277(2) 1.000 0.0643(9) . .
C31 C Uani 1.0836(3) 0.6690(3) 1.3930(2) 1.000 0.0675(10) . .
C32 C Uani 1.1645(3) 0.6985(3) 1.4885(2) 1.000 0.0765(11) . .
C33 C Uani 1.2882(3) 0.7180(3) 1.4928(2) 1.000 0.0679(10) . .
C34 C Uani 1.3698(3) 0.7454(3) 1.5883(2) 1.000 0.0832(13) . .
C35 C Uani 1.4933(4) 0.7689(4) 1.5920(3) 1.000 0.1092(19) . .
C36 C Uani 0.9528(2) 0.7542(2) 1.08616(18) 1.000 0.0535(8) . .
C37 C Uani 1.0660(2) 0.7719(2) 1.1350(2) 1.000 0.0567(8) . .
C38 C Uani 0.9222(3) 0.8389(2) 1.0655(2) 1.000 0.0677(10) . .
C39 C Uani 1.1447(3) 0.8711(2) 1.1618(2) 1.000 0.0708(10) . .
C40 C Uani 1.0019(3) 0.9378(2) 1.0925(2) 1.000 0.0769(11) . .
C41 C Uani 1.1144(3) 0.9561(2) 1.1402(2) 1.000 0.0794(11) . .
C42 C Uani 1.2084(6) 1.0588(4) 1.1547(5) 0.500 0.062(2) . .
C42B C Uani 1.1874(7) 1.0699(4) 1.1880(6) 0.500 0.077(2) . .
C43 C Uani 1.2848(5) 1.0582(5) 1.0869(6) 0.500 0.059(2) . .
C43B C Uani 1.2685(8) 1.0777(6) 1.1304(7) 0.500 0.074(2) . .
C44 C Uani 1.3772(5) 1.1615(4) 1.1039(5) 0.500 0.0702(19) . .
C44B C Uani 1.3604(5) 1.0242(5) 1.1463(5) 0.500 0.078(3) . .
C45 C Uani 1.4403(6) 1.1531(5) 1.0324(5) 0.500 0.079(3) . .
C45B C Uani 1.4498(8) 1.0524(8) 1.0985(7) 0.500 0.106(3) . .
C46 C Uani 0.7960(2) 0.6145(2) 0.88424(19) 1.000 0.0524(8) . .
C47 C Uani 0.8961(2) 0.66282(18) 0.87011(19) 1.000 0.0504(8) . .
C48 C Uani 0.6947(3) 0.5940(3) 0.8159(2) 1.000 0.0774(13) . .
C49 C Uani 0.8939(2) 0.6885(2) 0.7906(2) 1.000 0.0582(9) . .
C50 C Uani 0.6936(3) 0.6198(3) 0.7371(2) 1.000 0.0729(11) . .
C51 C Uani 0.7930(3) 0.6686(2) 0.7236(2) 1.000 0.0610(10) . .
C52 C Uani 0.7923(4) 0.6996(3) 0.6383(3) 1.000 0.0787(14) . .
C53 C Uani 0.8090(10) 0.6169(6) 0.5695(6) 0.500 0.086(3) . .
C53B C Uani 0.7243(11) 0.6048(7) 0.5410(6) 0.500 0.094(4) . .
C54 C Uani 0.8142(12) 0.6494(8) 0.4865(7) 0.500 0.115(5) . .
C54B C Uani 0.7225(11) 0.6398(9) 0.4576(6) 0.500 0.105(4) . .
C55 C Uani 0.8108(10) 0.5580(8) 0.4106(7) 0.500 0.114(3) . .
C55B C Uani 0.6550(16) 0.5655(14) 0.3689(12) 0.500 0.190(5) . .
C56 C Uani 0.6830(5) 0.6395(5) 1.1688(5) 0.500 0.062(2) . .
C56B C Uani 0.7001(4) 0.6921(5) 1.1243(5) 0.500 0.069(2) . .
C57 C Uani 0.6639(4) 0.7165(4) 1.0352(4) 0.500 0.0521(17) . .
C99 C Uani 0.5437(4) 0.5239(3) 1.0110(4) 0.500 0.0491(14) . .
H7 H Uiso 0.77720 0.40810 0.80730 1.000 0.0710 calc R
H8 H Uiso 0.56940 0.32050 0.94780 1.000 0.0670 calc R
H9 H Uiso 0.68050 0.25350 0.68950 1.000 0.0760 calc R
H10 H Uiso 0.47340 0.16580 0.82940 1.000 0.0690 calc R
H12A H Uiso 0.46710 0.03790 0.69060 1.000 0.0920 calc R
H12B H Uiso 0.54990 0.06970 0.63600 1.000 0.0920 calc R
H13A H Uiso 0.35270 0.13460 0.63140 1.000 0.0850 calc R
H13B H Uiso 0.43550 0.16640 0.57680 1.000 0.0850 calc R
H14A H Uiso 0.38610 -0.01260 0.48920 1.000 0.1050 calc R
H14B H Uiso 0.30240 -0.04360 0.54340 1.000 0.1050 calc R
H15A H Uiso 0.20100 -0.03630 0.40390 1.000 0.1860 calc R
H15B H Uiso 0.27320 0.08230 0.42820 1.000 0.1860 calc R
H15C H Uiso 0.18950 0.05160 0.48250 1.000 0.1860 calc R
H17 H Uiso 0.82010 0.29210 0.99850 1.000 0.0760 calc R
H18 H Uiso 0.72320 0.44120 1.20220 1.000 0.0950 calc R
H19 H Uiso 0.80490 0.14740 1.04970 1.000 0.0870 calc R
H20 H Uiso 0.70500 0.29610 1.25260 1.000 0.1110 calc R
H22A H Uiso 0.68490 0.10710 1.22210 1.000 0.1300 calc R
H22B H Uiso 0.71560 0.04650 1.13880 1.000 0.1300 calc R
H23A H Uiso 0.87760 0.17480 1.30500 1.000 0.1070 calc R
H23B H Uiso 0.90580 0.10980 1.22200 1.000 0.1070 calc R
H24A H Uiso 0.77810 0.01590 1.32080 1.000 0.1300 calc R
H24B H Uiso 0.80570 -0.04910 1.23760 1.000 0.1300 calc R
H25A H Uiso 0.92670 -0.04750 1.37170 1.000 0.1790 calc R
H25B H Uiso 0.96970 0.07680 1.40400 1.000 0.1790 calc R
H25C H Uiso 0.99750 0.01190 1.32070 1.000 0.1790 calc R
H27 H Uiso 0.90450 0.74900 1.26330 1.000 0.0890 calc R
H28 H Uiso 0.99350 0.48390 1.19700 1.000 0.0670 calc R
H29 H Uiso 1.02640 0.79660 1.40890 1.000 0.0920 calc R
H30 H Uiso 1.11650 0.53210 1.34310 1.000 0.0770 calc R
H32A H Uiso 1.15610 0.76200 1.52630 1.000 0.0920 calc R
H32B H Uiso 1.14320 0.64180 1.51400 1.000 0.0920 calc R
H33A H Uiso 1.30980 0.77560 1.46840 1.000 0.0820 calc R
H33B H Uiso 1.29620 0.65490 1.45390 1.000 0.0820 calc R
H34A H Uiso 1.35990 0.80670 1.62780 1.000 0.1000 calc R
H34B H Uiso 1.35040 0.68650 1.61180 1.000 0.1000 calc R
H35A H Uiso 1.54020 0.78620 1.65390 1.000 0.1630 calc R
H35B H Uiso 1.51360 0.82780 1.56980 1.000 0.1630 calc R
H35C H Uiso 1.50440 0.70770 1.55470 1.000 0.1630 calc R
H37 H Uiso 1.08900 0.71640 1.14980 1.000 0.0680 calc R
H38 H Uiso 0.84720 0.82940 1.03310 1.000 0.0810 calc R
H39 H Uiso 1.21950 0.88130 1.19500 1.000 0.0850 calc R
H40 H Uiso 0.97900 0.99350 1.07820 1.000 0.0920 calc R
H42A H Uiso 1.25970 1.07950 1.21630 0.500 0.0740 calc .
H42B H Uiso 1.17240 1.11410 1.15150 0.500 0.0740 calc .
H42C H Uiso 1.22760 1.08140 1.25130 0.500 0.0930 calc .
H42D H Uiso 1.14320 1.11920 1.18430 0.500 0.0930 calc .
H43A H Uiso 1.32120 1.00320 1.08990 0.500 0.0710 calc .
H43B H Uiso 1.23410 1.03820 1.02520 0.500 0.0710 calc .
H43C H Uiso 1.22320 1.04770 1.06660 0.500 0.0890 calc .
H43D H Uiso 1.30520 1.15220 1.14120 0.500 0.0890 calc .
H44A H Uiso 1.43170 1.18010 1.16390 0.500 0.0840 calc .
H44B H Uiso 1.34260 1.21800 1.10330 0.500 0.0840 calc .
H44C H Uiso 1.32520 0.94790 1.12460 0.500 0.0930 calc .
H44D H Uiso 1.39840 1.04450 1.21140 0.500 0.0930 calc .
H45A H Uiso 1.49270 1.22120 1.04300 0.500 0.1180 calc .
H45B H Uiso 1.38630 1.13040 0.97250 0.500 0.1180 calc .
H45C H Uiso 1.48140 1.10250 1.03700 0.500 0.1180 calc .
H45D H Uiso 1.51550 1.03250 1.12360 0.500 0.1590 calc .
H45E H Uiso 1.47160 1.12740 1.10780 0.500 0.1590 calc .
H45F H Uiso 1.41810 1.01490 1.03440 0.500 0.1590 calc .
H47 H Uiso 0.96540 0.67820 0.91450 1.000 0.0610 calc R
H48 H Uiso 0.62620 0.56220 0.82350 1.000 0.0930 calc R
H49 H Uiso 0.96210 0.71980 0.78220 1.000 0.0700 calc R
H50 H Uiso 0.62450 0.60400 0.69220 1.000 0.0880 calc R
H52A H Uiso 0.72020 0.71140 0.61380 0.500 0.1180 calc .
H52B H Uiso 0.85240 0.76540 0.65360 0.500 0.1180 calc .
H52C H Uiso 0.87060 0.72720 0.64010 0.500 0.1180 . .
H52D H Uiso 0.75840 0.75680 0.63970 0.500 0.1180 . .
H53A H Uiso 0.74680 0.55210 0.55210 0.500 0.1030 calc .
H53B H Uiso 0.87920 0.60260 0.59510 0.500 0.1030 calc .
H53C H Uiso 0.75970 0.54840 0.53820 0.500 0.1130 calc .
H53D H Uiso 0.64650 0.57550 0.53950 0.500 0.1130 calc .
H54A H Uiso 0.75030 0.67540 0.46690 0.500 0.1370 calc .
H54B H Uiso 0.88370 0.70650 0.50150 0.500 0.1370 calc .
H54C H Uiso 0.69620 0.70200 0.46520 0.500 0.1260 calc .
H54D H Uiso 0.80040 0.66220 0.45690 0.500 0.1260 calc .
H55A H Uiso 0.81730 0.58130 0.35910 0.500 0.1710 calc .
H55B H Uiso 0.74010 0.50300 0.39340 0.500 0.1710 calc .
H55C H Uiso 0.87290 0.53110 0.43040 0.500 0.1710 calc .
H55D H Uiso 0.65840 0.60000 0.32310 0.500 0.2850 calc .
H55E H Uiso 0.57740 0.54100 0.36780 0.500 0.2850 calc .
H55F H Uiso 0.68430 0.50630 0.35670 0.500 0.2850 calc .

loop_
_atom_type_symbol
_atom_type_description
_atom_type_scat_dispersion_real
_atom_type_scat_dispersion_imag
_atom_type_scat_source
S S 0.3331 0.5567 'International Tables Vol C Tables 4.2.6.8 and 6.1.1.4'
O O 0.0492 0.0322 'International Tables Vol C Tables 4.2.6.8 and 6.1.1.4'
Fe Fe -1.1336 3.1974 'International Tables Vol C Tables 4.2.6.8 and 6.1.1.4'
H H 0.0000 0.0000 'International Tables Vol C Tables 4.2.6.8 and 6.1.1.4'
C C 0.0181 0.0091 'International Tables Vol C Tables 4.2.6.8 and 6.1.1.4'

loop_
_geom_angle_atom_site_label_1
_geom_angle_atom_site_label_2
_geom_angle_atom_site_label_3
_geom_angle
_geom_angle_publ_flag
S1 Fe1 S2 70.51(5) yes
S1 Fe1 C1 100.70(8) yes
S1 Fe1 C2 87.85(8) yes
S1 Fe1 C3 112.91(9) yes
S1 Fe1 C4 151.93(9) yes
S1 Fe1 C5 138.77(9) yes
S1 Fe1 C56 63.3(2) yes
S1 Fe1 C56B 93.5(2) yes
S1 Fe1 C57 112.19(17) yes
S1 Fe1 C99 39.22(16) yes
S2 Fe1 C1 90.14(8) yes
S2 Fe1 C2 120.58(9) yes
S2 Fe1 C3 156.17(9) yes
S2 Fe1 C4 131.18(8) yes
S2 Fe1 C5 95.07(8) yes
S2 Fe1 C56 109.3(2) yes
S2 Fe1 C56B 100.8(2) yes
S2 Fe1 C57 66.07(17) yes
S2 Fe1 C99 31.37(17) yes
C1 Fe1 C2 39.25(11) yes
C1 Fe1 C3 66.04(11) yes
C1 Fe1 C4 66.23(10) yes
C1 Fe1 C5 39.26(11) yes
C1 Fe1 C56 146.7(2) yes
C1 Fe1 C56B 164.4(2) yes
C1 Fe1 C57 127.91(19) yes
C1 Fe1 C99 97.76(18) yes
C2 Fe1 C3 39.30(11) yes
C2 Fe1 C4 66.16(11) yes
C2 Fe1 C5 66.05(11) yes
C2 Fe1 C56 108.2(2) yes
C2 Fe1 C56B 136.3(3) yes
C2 Fe1 C57 159.60(18) yes
C2 Fe1 C99 110.27(16) yes
C3 Fe1 C4 39.56(11) yes
C3 Fe1 C5 66.43(11) yes
C3 Fe1 C56 92.3(2) yes
C3 Fe1 C56B 102.5(2) yes
C3 Fe1 C57 127.73(18) yes
C3 Fe1 C99 147.12(16) yes
C4 Fe1 C5 39.83(10) yes
C4 Fe1 C56 113.4(2) yes
C4 Fe1 C56B 98.2(2) yes
C4 Fe1 C57 94.70(18) yes
C4 Fe1 C99 159.38(19) yes
C5 Fe1 C56 153.2(2) yes
C5 Fe1 C56B 127.5(3) yes
C5 Fe1 C57 94.93(18) yes
C5 Fe1 C99 119.59(19) yes
C56 Fe1 C56B 38.4(3) yes
C56 Fe1 C57 85.2(3) yes
C56 Fe1 C99 87.2(3) yes
C56B Fe1 C57 49.8(3) yes
C56B Fe1 C99 97.4(3) yes
C57 Fe1 C99 85.0(2) yes
Fe1 S1 C99 52.2(2) yes
Fe1 S2 C99 55.1(3) yes
Fe1 C1 C5 69.40(15) yes
Fe1 C1 C6 131.12(19) yes
Fe1 C1 C2 69.91(16) yes
C2 C1 C6 124.7(2) no
C5 C1 C6 127.3(3) no
C2 C1 C5 107.7(2) no
Fe1 C2 C3 69.57(16) yes
Fe1 C2 C16 132.1(2) yes
C1 C2 C3 108.2(2) no
C1 C2 C16 125.8(3) no
C3 C2 C16 125.5(3) no
Fe1 C2 C1 70.84(16) yes
Fe1 C3 C2 71.13(16) yes
Fe1 C3 C26 131.1(2) yes
C2 C3 C4 108.4(2) no
C2 C3 C26 125.4(3) no
C4 C3 C26 125.6(2) no
Fe1 C3 C4 70.34(16) yes
Fe1 C4 C5 70.24(15) yes
Fe1 C4 C36 131.19(19) yes
Fe1 C4 C3 70.09(15) yes
C3 C4 C36 124.9(2) no
C5 C4 C36 127.1(2) no
C3 C4 C5 107.6(2) no
Fe1 C5 C1 71.34(16) yes
Fe1 C5 C46 131.10(19) yes
C1 C5 C4 108.1(2) no
Fe1 C5 C4 69.94(15) yes
C4 C5 C46 124.9(2) no
C1 C5 C46 126.4(2) no
C1 C6 C8 121.5(3) no
C7 C6 C8 118.1(3) no
C1 C6 C7 120.2(3) no
C6 C7 C9 120.5(3) no
C6 C8 C10 121.0(3) no
C7 C9 C11 121.5(3) no
C8 C10 C11 121.0(3) no
C9 C11 C10 117.9(3) no
C9 C11 C12 121.6(3) no
C10 C11 C12 120.5(3) no
C11 C12 C13 112.5(3) no
C12 C13 C14 113.1(3) no
C13 C14 C15 113.3(4) no
C2 C16 C18 122.1(3) no
C17 C16 C18 118.0(3) no
C2 C16 C17 119.7(3) no
C16 C17 C19 121.6(3) no
C16 C18 C20 120.7(4) no
C17 C19 C21 120.3(3) no
C18 C20 C21 121.4(4) no
C19 C21 C20 118.0(4) no
C20 C21 C22 121.5(4) no
C19 C21 C22 120.6(4) no
C21 C22 C23 114.5(4) no
C22 C23 C24 113.0(4) no
C23 C24 C25 113.6(5) no
C3 C26 C27 123.4(3) no
C3 C26 C28 118.9(2) no
C27 C26 C28 117.6(3) no
C26 C27 C29 121.0(3) no
C26 C28 C30 121.4(3) no
C27 C29 C31 121.4(3) no
C28 C30 C31 120.8(3) no
C29 C31 C32 122.4(3) no
C30 C31 C32 119.7(3) no
C29 C31 C30 117.9(3) no
C31 C32 C33 113.9(3) no
C32 C33 C34 114.2(3) no
C33 C34 C35 113.5(3) no
C4 C36 C37 118.0(2) no
C37 C36 C38 117.8(3) no
C4 C36 C38 124.2(3) no
C36 C37 C39 120.8(3) no
C36 C38 C40 120.8(3) no
C37 C39 C41 121.5(3) no
C38 C40 C41 121.9(3) no
C39 C41 C40 117.2(3) no
C39 C41 C42B 122.6(4) no
C40 C41 C42 122.4(4) no
C40 C41 C42B 117.9(4) no
C39 C41 C42 119.6(4) no
C41 C42 C43 119.0(5) no
C41 C42 C43B 136.0(8) no
C41 C42 C42B 74.7(9) no
C42B C42 C43B 147.7(13) no
C42B C42 C43 165.9(11) no
C41 C42B C42 80.8(9) no
C41 C42B C43B 99.4(6) no
C42 C43 C44B 88.2(6) no
C43B C43 C44 95.8(10) no
C43B C43 C44B 81.8(10) no
C44 C43 C44B 91.9(6) no
C42 C43 C44 117.3(6) no
C42 C43B C43 139.2(14) no
C42B C43B C43 152.3(12) no
C42B C43B C44B 117.1(7) no
C42 C43B C44B 116.5(9) no
C43 C43B C44B 67.9(9) no
C43 C44 C45 112.7(6) no
C43 C44B C45B 89.3(6) no
C43B C44B C45B 113.4(7) no
O2 C45 C44 90.1(5) yes
C5 C46 C47 119.3(2) no
C47 C46 C48 117.2(3) no
C5 C46 C48 123.4(3) no
C46 C47 C49 120.8(3) no
C46 C48 C50 121.5(4) no
C47 C49 C51 121.6(3) no
C48 C50 C51 121.2(3) no
C49 C51 C50 117.8(3) no
C49 C51 C52 120.7(3) no
C50 C51 C52 121.5(3) no
C51 C52 C53B 116.1(4) no
C51 C52 C53 111.0(5) no
C52 C53 C54 111.3(8) no
C53B C53 C54 81.4(10) no
C52 C53 C53B 80.8(10) no
C52 C53B C54 94.6(7) no
C52 C53B C54B 114.4(8) no
C53 C53B C54 61.8(9) no
C53 C53B C54B 101.9(12) no
C52 C53B C53 61.4(7) no
C53 C54 C54B 98.2(12) no
C53 C54 C55 110.9(9) no
C53B C54 C55 108.6(9) no
C54B C54 C55 92.7(10) no
C53B C54 C54B 61.5(10) no
C53B C54B C54 78.4(10) no
C54 C54B C55B 121.7(14) no
C53B C54B C55B 118.8(12) no
Fe1 C56 O1 178.2(7) yes
Fe1 C56 C56B 56.3(5) yes
O1 C56 O3 84.4(6) yes
O1 C56 C56B 125.3(8) yes
Fe1 C56 O3 97.2(4) yes
Fe1 C56B C56 85.3(6) yes
Fe1 C56B C57 79.9(4) yes
Fe1 C56B O3 175.0(6) yes
O3 C56B C57 98.4(6) yes
C56 C56B C57 149.3(7) no
O3 C56B C56 98.4(7) yes
Fe1 C99 S2 93.5(3) yes
S1 C99 S2 174.4(4) yes
Fe1 C99 S1 88.6(3) yes
C6 C7 H7 120.00 no
C9 C7 H7 120.00 no
C6 C8 H8 120.00 no
C10 C8 H8 119.00 no
C7 C9 H9 119.00 no
C11 C9 H9 119.00 no
C8 C10 H10 120.00 no
C11 C10 H10 119.00 no
C11 C12 H12A 109.00 no
C11 C12 H12B 109.00 no
C13 C12 H12A 109.00 no
C13 C12 H12B 109.00 no
H12A C12 H12B 108.00 no
C12 C13 H13A 109.00 no
C12 C13 H13B 109.00 no
C14 C13 H13A 109.00 no
C14 C13 H13B 109.00 no
H13A C13 H13B 108.00 no
C13 C14 H14A 109.00 no
C13 C14 H14B 109.00 no
C15 C14 H14A 109.00 no
C15 C14 H14B 109.00 no
H14A C14 H14B 108.00 no
C14 C15 H15A 109.00 no
C14 C15 H15B 109.00 no
C14 C15 H15C 109.00 no
H15A C15 H15B 109.00 no
H15A C15 H15C 109.00 no
H15B C15 H15C 109.00 no
C16 C17 H17 119.00 no
C19 C17 H17 119.00 no
C16 C18 H18 120.00 no
C20 C18 H18 120.00 no
C17 C19 H19 120.00 no
C21 C19 H19 120.00 no
C18 C20 H20 119.00 no
C21 C20 H20 119.00 no
C21 C22 H22A 109.00 no
C21 C22 H22B 109.00 no
C23 C22 H22A 109.00 no
C23 C22 H22B 109.00 no
H22A C22 H22B 108.00 no
C22 C23 H23A 109.00 no
C22 C23 H23B 109.00 no
C24 C23 H23A 109.00 no
C24 C23 H23B 109.00 no
H23A C23 H23B 108.00 no
C23 C24 H24A 109.00 no
C23 C24 H24B 109.00 no
C25 C24 H24A 109.00 no
C25 C24 H24B 109.00 no
H24A C24 H24B 108.00 no
C24 C25 H25A 109.00 no
C24 C25 H25B 109.00 no
C24 C25 H25C 110.00 no
H25A C25 H25B 109.00 no
H25A C25 H25C 109.00 no
H25B C25 H25C 109.00 no
C26 C27 H27 120.00 no
C29 C27 H27 120.00 no
C26 C28 H28 119.00 no
C30 C28 H28 119.00 no
C27 C29 H29 119.00 no
C31 C29 H29 119.00 no
C28 C30 H30 120.00 no
C31 C30 H30 120.00 no
C31 C32 H32A 109.00 no
C31 C32 H32B 109.00 no
C33 C32 H32A 109.00 no
C33 C32 H32B 109.00 no
H32A C32 H32B 108.00 no
C32 C33 H33A 109.00 no
C32 C33 H33B 109.00 no
C34 C33 H33A 109.00 no
C34 C33 H33B 109.00 no
H33A C33 H33B 108.00 no
C33 C34 H34A 109.00 no
C33 C34 H34B 109.00 no
C35 C34 H34A 109.00 no
C35 C34 H34B 109.00 no
H34A C34 H34B 108.00 no
C34 C35 H35A 109.00 no
C34 C35 H35B 109.00 no
C34 C35 H35C 109.00 no
H35A C35 H35B 109.00 no
H35A C35 H35C 110.00 no
H35B C35 H35C 110.00 no
C36 C37 H37 120.00 no
C39 C37 H37 119.00 no
C36 C38 H38 120.00 no
C40 C38 H38 120.00 no
C37 C39 H39 119.00 no
C41 C39 H39 119.00 no
C38 C40 H40 119.00 no
C41 C40 H40 119.00 no
C41 C42 H42A 108.00 no
C41 C42 H42B 108.00 no
C41 C42 H42D 91.00 no
C42B C42 H42A 63.00 no
C42B C42 H42B 69.00 no
C43 C42 H42A 108.00 no
C43 C42 H42B 108.00 no
C43 C42 H42D 136.00 no
C43B C42 H42A 93.00 no
C43B C42 H42B 102.00 no
C43B C42 H42D 128.00 no
H42A C42 H42B 107.00 no
H42A C42 H42D 91.00 no
C41 C42B H42A 116.00 no
C41 C42B H42B 112.00 no
C41 C42B H42C 112.00 no
C41 C42B H42D 112.00 no
C42 C42B H42A 77.00 no
C42 C42B H42B 72.00 no
C42 C42B H42C 124.00 no
C42 C42B H42D 115.00 no
C43B C42B H42A 64.00 no
C43B C42B H42B 69.00 no
C43B C42B H42C 112.00 no
C43B C42B H42D 112.00 no
H42A C42B H42B 117.00 no
H42A C42B H42D 132.00 no
H42B C42B H42C 135.00 no
H42C C42B H42D 110.00 no
C42 C43 H43A 108.00 no
C42 C43 H43B 108.00 no
C42 C43 H43C 63.00 no
C42 C43 H43D 68.00 no
C43B C43 H43A 112.00 no
C43B C43 H43B 125.00 no
C43B C43 H43C 80.00 no
C44 C43 H43A 108.00 no
C44 C43 H43B 108.00 no
C44 C43 H43C 126.00 no
C44 C43 H43D 50.00 no
C44B C43 H43B 143.00 no
C44B C43 H43C 139.00 no
C44B C43 H43D 97.00 no
H43A C43 H43B 107.00 no
H43A C43 H43C 124.00 no
H43A C43 H43D 133.00 no
H43B C43 H43D 119.00 no
H43C C43 H43D 97.00 no
C42 C43B H43C 97.00 no
C42 C43B H43D 119.00 no
C42B C43B H43C 108.00 no
C42B C43B H43D 108.00 no
C43 C43B H42A 155.00 no
C43 C43B H43D 95.00 no
C44B C43B H42A 89.00 no
C44B C43B H43C 108.00 no
C44B C43B H43D 108.00 no
H42A C43B H43C 140.00 no
H42A C43B H43D 101.00 no
H43C C43B H43D 107.00 no
C43 C44 H43D 55.00 no
C43 C44 H44A 109.00 no
C43 C44 H44B 109.00 no
C43 C44 H45E 102.00 no
C45 C44 H43D 164.00 no
C45 C44 H44A 109.00 no
C45 C44 H44B 109.00 no
C45 C44 H45E 54.00 no
H43D C44 H44A 86.00 no
H43D C44 H44B 70.00 no
H43D C44 H45E 134.00 no
H44A C44 H44B 108.00 no
H44A C44 H45E 64.00 no
H44B C44 H45E 149.00 no
C43 C44B H44C 102.00 no
C43 C44B H44D 137.00 no
C43B C44B H43A 69.00 no
C43B C44B H44C 109.00 no
C43B C44B H44D 109.00 no
C45B C44B H43A 77.00 no
C45B C44B H44C 109.00 no
C45B C44B H44D 109.00 no
H43A C44B H44C 69.00 no
H43A C44B H44D 174.00 no
H44C C44B H44D 108.00 no
O2 C45 H45A 76.00 no
O2 C45 H45B 48.00 no
O2 C45 H45C 155.00 no
O2 C45 H45E 146.00 no
C44 C45 H45A 109.00 no
C44 C45 H45B 109.00 no
C44 C45 H45C 110.00 no
C44 C45 H45E 57.00 no
H45A C45 H45B 110.00 no
H45A C45 H45C 109.00 no
H45A C45 H45E 106.00 no
H45B C45 H45C 109.00 no
H45B C45 H45E 145.00 no
H45C C45 H45E 57.00 no
C44B C45B H45C 147.00 no
C44B C45B H45D 109.00 no
C44B C45B H45E 109.00 no
C44B C45B H45F 109.00 no
H45C C45B H45D 104.00 no
H45C C45B H45E 54.00 no
H45C C45B H45F 61.00 no
H45D C45B H45E 109.00 no
H45D C45B H45F 109.00 no
H45E C45B H45F 110.00 no
C46 C47 H47 120.00 no
C49 C47 H47 120.00 no
C46 C48 H48 119.00 no
C50 C48 H48 119.00 no
C47 C49 H49 119.00 no
C51 C49 H49 119.00 no
C48 C50 H50 119.00 no
C51 C50 H50 119.00 no
C51 C52 H52A 109.00 no
C51 C52 H52B 109.00 no
C51 C52 H52C 108.00 no
C51 C52 H52D 108.00 no
C53 C52 H52A 110.00 no
C53 C52 H52B 109.00 no
C53 C52 H52C 75.00 no
C53 C52 H52D 137.00 no
C53B C52 H52A 73.00 no
C53B C52 H52B 131.00 no
C53B C52 H52C 108.00 no
C53B C52 H52D 108.00 no
H52A C52 H52B 108.00 no
H52A C52 H52C 137.00 no
H52B C52 H52D 71.00 no
H52C C52 H52D 107.00 no
C52 C53 H53A 109.00 no
C52 C53 H53B 109.00 no
C52 C53 H53C 127.00 no
C53B C53 H53A 52.00 no
C53B C53 H53B 160.00 no
C53B C53 H53C 59.00 no
C54 C53 H53A 109.00 no
C54 C53 H53B 109.00 no
C54 C53 H53C 96.00 no
H53A C53 H53B 108.00 no
H53B C53 H53C 102.00 no
C52 C53B H53A 101.00 no
C52 C53B H53C 109.00 no
C52 C53B H53D 109.00 no
C53 C53B H53A 61.00 no
C53 C53B H53C 56.00 no
C53 C53B H53D 149.00 no
C54 C53B H53A 101.00 no
C54 C53B H53C 84.00 no
C54 C53B H53D 148.00 no
C54B C53B H53A 126.00 no
C54B C53B H53C 109.00 no
C54B C53B H53D 109.00 no
H53A C53B H53D 95.00 no
H53C C53B H53D 108.00 no
C53 C54 H54A 109.00 no
C53 C54 H54B 109.00 no
C53 C54 H54D 158.00 no
C53B C54 H54A 76.00 no
C53B C54 H54B 137.00 no
C53B C54 H54D 122.00 no
C54B C54 H54B 134.00 no
C54B C54 H54D 61.00 no
C55 C54 H54A 109.00 no
C55 C54 H54B 109.00 no
C55 C54 H54D 78.00 no
H54A C54 H54B 108.00 no
H54B C54 H54D 84.00 no
C53B C54B H54A 109.00 no
C53B C54B H54C 108.00 no
C53B C54B H54D 108.00 no
C54 C54B H54A 61.00 no
C54 C54B H54C 120.00 no
C55B C54B H54A 132.00 no
C55B C54B H54C 108.00 no
C55B C54B H54D 108.00 no
H54A C54B H54C 60.00 no
H54C C54B H54D 107.00 no
C54 C55 H55A 109.00 no
C54 C55 H55B 110.00 no
C54 C55 H55C 110.00 no
H55A C55 H55B 109.00 no
H55A C55 H55C 109.00 no
H55B C55 H55C 110.00 no
C54B C55B H55D 109.00 no
C54B C55B H55E 109.00 no
C54B C55B H55F 110.00 no
H55D C55B H55E 109.00 no
H55D C55B H55F 109.00 no
H55E C55B H55F 110.00 no

loop_
_geom_bond_atom_site_label_1
_geom_bond_atom_site_label_2
_geom_bond_distance
_geom_bond_publ_flag
Fe1 S1 2.3958(15) yes
Fe1 S2 2.3023(16) yes
Fe1 C1 2.146(3) yes
Fe1 C2 2.134(3) yes
Fe1 C3 2.113(3) yes
Fe1 C4 2.116(3) yes
Fe1 C5 2.120(3) yes
Fe1 C56 1.835(7) yes
Fe1 C56B 1.532(7) yes
Fe1 C57 1.959(6) yes
Fe1 C99 1.893(5) yes
S1 C99 1.515(6) yes
S2 C99 1.201(6) yes
O1 C56 1.133(10) yes
O2 C45 1.646(9) yes
O3 C56 1.734(9) yes
O3 C56B 1.147(9) yes
O2 H45B 1.2300 no
C1 C5 1.433(4) no
C1 C6 1.480(4) no
C1 C2 1.438(4) no
C2 C16 1.481(4) no
C2 C3 1.428(4) no
C3 C4 1.431(4) no
C3 C26 1.481(4) no
C4 C36 1.483(4) no
C4 C5 1.443(4) no
C5 C46 1.486(4) no
C6 C8 1.388(4) no
C6 C7 1.391(4) no
C7 C9 1.381(5) no
C8 C10 1.385(4) no
C9 C11 1.388(5) no
C10 C11 1.383(4) no
C11 C12 1.507(4) no
C12 C13 1.519(5) no
C13 C14 1.513(5) no
C14 C15 1.506(7) no
C16 C18 1.394(4) no
C16 C17 1.383(5) no
C17 C19 1.377(6) no
C18 C20 1.374(6) no
C19 C21 1.398(5) no
C20 C21 1.388(6) no
C21 C22 1.511(6) no
C22 C23 1.481(7) no
C23 C24 1.519(7) no
C24 C25 1.488(9) no
C26 C28 1.388(4) no
C26 C27 1.395(5) no
C27 C29 1.385(4) no
C28 C30 1.392(4) no
C29 C31 1.388(6) no
C30 C31 1.390(5) no
C31 C32 1.514(4) no
C32 C33 1.513(6) no
C33 C34 1.521(4) no
C34 C35 1.510(7) no
C36 C37 1.394(4) no
C36 C38 1.383(4) no
C37 C39 1.383(4) no
C38 C40 1.385(4) no
C39 C41 1.391(4) no
C40 C41 1.380(5) no
C41 C42B 1.511(8) no
C41 C42 1.546(7) no
C42 C43 1.612(11) no
C42 C43B 0.947(13) no
C42 C42B 0.649(12) no
C42B C43B 1.535(14) no
C43 C43B 0.772(13) no
C43 C44 1.532(9) no
C43 C44B 1.416(10) no
C43B C44B 1.512(12) no
C44 C45 1.536(10) no
C44B C45B 1.539(13) no
C46 C48 1.390(4) no
C46 C47 1.388(4) no
C47 C49 1.386(4) no
C48 C50 1.378(5) no
C49 C51 1.378(4) no
C50 C51 1.378(5) no
C51 C52 1.513(5) no
C52 C53 1.461(11) no
C52 C53B 1.642(10) no
C53 C53B 1.019(18) no
C53 C54 1.500(14) no
C53B C54B 1.510(14) no
C53B C54 1.683(18) no
C54 C54B 1.11(2) no
C54 C55 1.494(16) no
C54B C55B 1.44(2) no
C56 C56B 1.144(10) no
C56B C57 1.520(9) no
C7 H7 0.9300 no
C8 H8 0.9300 no
C9 H9 0.9300 no
C10 H10 0.9300 no
C12 H12A 0.9700 no
C12 H12B 0.9700 no
C13 H13A 0.9700 no
C13 H13B 0.9700 no
C14 H14A 0.9700 no
C14 H14B 0.9700 no
C15 H15A 0.9600 no
C15 H15B 0.9600 no
C15 H15C 0.9600 no
C17 H17 0.9300 no
C18 H18 0.9300 no
C19 H19 0.9300 no
C20 H20 0.9300 no
C22 H22A 0.9700 no
C22 H22B 0.9700 no
C23 H23A 0.9700 no
C23 H23B 0.9700 no
C24 H24A 0.9700 no
C24 H24B 0.9700 no
C25 H25A 0.9600 no
C25 H25B 0.9600 no
C25 H25C 0.9600 no
C27 H27 0.9300 no
C28 H28 0.9300 no
C29 H29 0.9300 no
C30 H30 0.9300 no
C32 H32A 0.9700 no
C32 H32B 0.9700 no
C33 H33A 0.9700 no
C33 H33B 0.9700 no
C34 H34A 0.9700 no
C34 H34B 0.9700 no
C35 H35A 0.9600 no
C35 H35B 0.9600 no
C35 H35C 0.9600 no
C37 H37 0.9300 no
C38 H38 0.9300 no
C39 H39 0.9300 no
C40 H40 0.9300 no
C42 H42A 0.9700 no
C42 H42B 0.9700 no
C42B H42A 0.8800 no
C42B H42B 0.9500 no
C42B H42C 0.9700 no
C42B H42D 0.9700 no
C43 H43A 0.9700 no
C43 H43B 0.9700 no
C43 H43C 0.7400 no
C43 H43D 1.2900 no
C43B H43C 0.9700 no
C43B H43D 0.9700 no
C44 H43D 1.2000 no
C44 H44A 0.9700 no
C44 H44B 0.9700 no
C44B H43A 0.8600 no
C44B H44C 0.9700 no
C44B H44D 0.9700 no
C45 H45A 0.9600 no
C45 H45B 0.9600 no
C45 H45C 0.9600 no
C45B H45D 0.9600 no
C45B H45E 0.9600 no
C45B H45F 0.9600 no
C47 H47 0.9300 no
C48 H48 0.9300 no
C49 H49 0.9300 no
C50 H50 0.9300 no
C52 H52A 0.9700 no
C52 H52B 0.9700 no
C52 H52C 0.9700 no
C52 H52D 0.9700 no
C53 H53A 0.9700 no
C53 H53B 0.9700 no
C53 H53C 0.9300 no
C53B H53A 0.8700 no
C53B H53C 0.9700 no
C53B H53D 0.9700 no
C54 H54A 0.9700 no
C54 H54B 0.9700 no
C54 H54D 0.5400 no
C54B H54A 0.4900 no
C54B H54C 0.9700 no
C54B H54D 0.9700 no
C55 H55A 0.9600 no
C55 H55B 0.9600 no
C55 H55C 0.9600 no
C55B H55D 0.9600 no
C55B H55E 0.9600 no
C55B H55F 0.9600 no

loop_
_geom_contact_atom_site_label_1
_geom_contact_atom_site_label_2
_geom_contact_distance
_geom_contact_site_symmetry_2
_geom_contact_publ_flag
Fe1 O2 3.087(6) 2_777 no
Fe1 C99 2.959(5) 2_667 no
Fe1 S1 3.2932(15) 2_667 no
Fe1 S2 3.1747(16) 2_667 no
Fe1 H48 3.5000 . no
Fe1 H27 3.4600 . no
Fe1 H38 3.5000 . no
Fe1 H8 3.4900 . no
Fe1 H18 3.4400 . no
S1 S2 2.713(2) . no
S1 O1 2.849(7) . no
S1 C1 3.501(3) . no
S1 C2 3.148(3) . no
S1 C8 3.584(3) . no
S1 C16 3.318(3) . no
S1 C18 3.105(4) . no
S1 C56 2.272(7) . no
S1 C56B 2.922(7) . no
S1 C57 3.623(6) . no
S1 Fe1 3.2932(15) 2_667 no
S2 Fe1 3.1747(16) 2_667 no
S2 C8 3.694(3) 2_667 no
S2 C48 3.274(4) . no
S2 S1 2.713(2) . no
S2 C1 3.151(3) . no
S2 C5 3.265(3) . no
S2 C6 3.410(3) . no
S2 C8 3.523(3) . no
S2 C46 3.658(3) . no
S2 C57 2.341(6) . no
S2 C56 3.385(7) . no
S2 C56B 2.994(7) . no
S1 H48 2.9600 2_667 no
S1 H8 2.7800 . no
S1 H18 2.6700 . no
S2 H48 2.5000 . no
S2 H8 2.8800 2_667 no
O1 S1 2.849(7) . no
O1 C27 3.284(9) . no
O1 C55B 2.78(2) 1_556 no
O2 C38 3.370(7) 2_777 no
O2 Fe1 3.087(6) 2_777 no
O3 C10 3.096(6) 2_667 no
O3 C24 3.204(8) 1_565 no
O1 H27 2.8000 . no
O1 H55D 1.8200 1_556 no
O2 H38 2.5300 2_777 no
O3 H24B 2.3300 1_565 no
O3 H27 2.7100 . no
O3 H10 2.5900 2_667 no
C1 S1 3.501(3) . no
C1 S2 3.151(3) . no
C1 C3 2.321(4) . no
C1 C4 2.329(4) . no
C1 C16 2.598(4) . no
C1 C46 2.605(4) . no
C1 C99 3.047(6) . no
C2 C56B 3.409(7) . no
C2 S1 3.148(3) . no
C2 C4 2.320(4) . no
C2 C5 2.319(4) . no
C2 C6 2.584(4) . no
C2 C26 2.586(4) . no
C2 C56 3.221(8) . no
C2 C99 3.307(6) . no
C3 C56 2.854(7) . no
C3 C56B 2.866(7) . no
C3 C16 2.586(4) . no
C3 C1 2.321(4) . no
C3 C5 2.319(4) . no
C3 C36 2.584(4) . no
C4 C57 2.999(6) . no
C4 C46 2.597(4) . no
C4 C56B 2.783(6) . no
C4 C2 2.320(4) . no
C4 C26 2.590(4) . no
C4 C1 2.329(4) . no
C4 C56 3.306(7) . no
C5 C57 3.008(6) . no
C5 C36 2.620(4) . no
C5 C56B 3.286(7) . no
C5 S2 3.265(3) . no
C5 C2 2.319(4) . no
C5 C3 2.319(4) . no
C5 C6 2.611(4) . no
C5 C99 3.470(6) . no
C6 C17 3.220(4) . no
C6 C48 3.378(5) . no
C7 C46 3.213(5) . no
C7 C48 3.253(6) . no
C8 S2 3.694(3) 2_667 no
C8 C99 3.344(6) . no
C8 C99 3.439(6) 2_667 no
C8 C17 3.192(4) . no
C8 C16 3.187(4) . no
C8 S1 3.584(3) . no
C8 S2 3.523(3) . no
C10 O3 3.096(6) 2_667 no
C16 C28 3.168(4) . no
C16 C8 3.187(4) . no
C17 C8 3.192(4) . no
C17 C6 3.220(4) . no
C18 S1 3.105(4) . no
C18 C26 3.324(5) . no
C18 C28 3.304(5) . no
C22 C45B 3.471(12) 1_445 no
C24 O3 3.204(8) 1_545 no
C26 C18 3.324(5) . no
C26 C37 3.125(4) . no
C27 C56B 3.424(7) . no
C27 C56 3.186(8) . no
C27 C36 3.304(4) . no
C27 O1 3.284(9) . no
C27 C37 3.223(5) . no
C28 C16 3.168(4) . no
C28 C18 3.304(5) . no
C29 C55 3.469(13) 1_556 no
C31 C55 3.556(13) 1_556 no
C36 C47 3.195(4) . no
C36 C27 3.304(4) . no
C37 C27 3.223(5) . no
C37 C26 3.125(4) . no
C38 C46 3.396(4) . no
C38 C56B 3.525(7) . no
C38 C47 3.325(4) . no
C38 O2 3.370(7) 2_777 no
C38 C57 3.184(7) . no
C39 C44B 3.144(8) . no
C42B C51 3.426(7) 2_777 no
C42B C52 3.557(9) 2_777 no
C44B C39 3.144(8) . no
C45B C22 3.471(12) 1_665 no
C46 C38 3.396(4) . no
C46 C7 3.213(5) . no
C47 C38 3.325(4) . no
C47 C36 3.195(4) . no
C48 C6 3.378(5) . no
C48 C7 3.253(6) . no
C48 S2 3.274(4) . no
C51 C42B 3.426(7) 2_777 no
C52 C42B 3.557(9) 2_777 no
C55 C31 3.556(13) 1_554 no
C55 C29 3.469(13) 1_554 no
C55B O1 2.78(2) 1_554 no
C56 C26 3.243(7) . no
C56 S2 3.385(7) . no
C56 S1 2.272(7) . no
C56 C27 3.186(8) . no
C56 C4 3.306(7) . no
C56 C57 2.571(9) . no
C56 C99 2.570(9) . no
C56 C3 2.854(7) . no
C56 C2 3.221(8) . no
C56B C99 2.583(9) . no
C56B O1 2.022(10) . no
C56B S1 2.922(7) . no
C56B C38 3.525(7) . no
C56B C5 3.286(7) . no
C56B C4 2.783(6) . no
C56B C36 3.364(6) . no
C56B S2 2.994(7) . no
C56B C26 3.516(7) . no
C56B C2 3.409(7) . no
C56B C27 3.424(7) . no
C56B C3 2.866(7) . no
C57 S2 2.341(6) . no
C57 C5 3.008(6) . no
C57 C36 3.447(6) . no
C57 C99 2.603(7) . no
C57 O3 2.034(8) . no
C57 C4 2.999(6) . no
C57 S1 3.623(6) . no
C57 C38 3.184(7) . no
C57 C56 2.571(9) . no
C57 C46 3.444(6) . no
C99 C1 3.047(6) . no
C99 C8 3.439(6) 2_667 no
C99 C5 3.470(6) . no
C99 C56B 2.583(9) . no
C99 Fe1 2.959(5) 2_667 no
C99 C2 3.307(6) . no
C99 C8 3.344(6) . no
C99 C57 2.603(7) . no
C99 C56 2.570(9) . no
C99 C6 3.463(6) . no
C1 H17 2.9300 . no
C2 H8 2.9600 . no
C2 H28 2.8800 . no
C3 H18 3.1000 . no
C3 H37 2.8600 . no
C4 H47 2.8800 . no
C5 H7 2.9200 . no
C6 H48 3.0800 . no
C6 H17 2.8100 . no
C7 H37 2.8800 2_767 no
C8 H17 3.0400 . no
C9 H39 3.0300 2_767 no
C14 H33A 3.0400 1_444 no
C16 H8 2.8300 . no
C16 H28 2.7100 . no
C17 H47 2.8500 2_767 no
C18 H28 3.0900 . no
C22 H45D 2.6700 1_445 no
C26 H18 3.0600 . no
C26 H37 2.6900 . no
C27 H55A 2.8200 1_556 no
C27 H37 3.0500 . no
C28 H7 3.0600 2_767 no
C29 H54B 3.0900 1_556 no
C29 H55A 2.8700 1_556 no
C30 H53B 3.0800 2_767 no
C30 H33B 2.8300 . no
C33 H30 2.9900 . no
C34 H20 3.0300 2_768 no
C36 H47 2.7300 . no
C36 H27 3.0300 . no
C37 H17 2.9100 2_767 no
C38 H47 3.0800 . no
C39 H44C 2.5600 . no
C40 H43C 3.0400 . no
C41 H44C 2.7700 . no
C43 H19 2.8800 2_767 no
C43B H39 3.0800 . no
C44B H39 2.7200 . no
C45B H22A 2.9700 1_665 no
C46 H7 2.7100 . no
C47 H28 2.8400 2_767 no
C48 H44B 2.7700 2_777 no
C48 H7 2.9400 . no
C49 H28 3.0300 2_767 no
C49 H42D 2.7200 2_777 no
C49 H53B 2.9900 . no
C49 H42B 3.0000 2_777 no
C50 H53D 2.9300 . no
C51 H42D 2.7400 2_777 no
C51 H42B 3.0100 2_777 no
C52 H42D 3.0600 2_777 no
C53 H30 2.9200 2_767 no
C53B H50 2.9700 . no
C55 H55E 2.8200 . no
C55 H55D 2.3700 . no
C55B H55A 2.0700 . no
C55B H55C 2.8900 . no
C56 H55D 2.7100 1_556 no
C56 H27 2.7200 . no
C56 H18 3.0000 . no
C56B H27 2.7800 . no
C57 H38 2.4900 . no
C57 H8 2.9800 2_667 no
C99 H8 2.8300 . no
C99 H8 2.8500 2_667 no
H7 C5 2.9200 . no
H7 C46 2.7100 . no
H7 C48 2.9400 . no
H7 C28 3.0600 2_767 no
H8 Fe1 3.4900 . no
H8 S1 2.7800 . no
H8 C2 2.9600 . no
H8 C16 2.8300 . no
H8 C99 2.8300 . no
H8 H45A 2.4800 1_445 no
H8 S2 2.8800 2_667 no
H8 C57 2.9800 2_667 no
H8 C99 2.8500 2_667 no
H9 H12B 2.4800 . no
H9 H33A 2.4800 2_767 no
H10 H12A 2.4300 . no
H10 O3 2.5900 2_667 no
H12A H10 2.4300 . no
H12A H14B 2.5400 . no
H12B H9 2.4800 . no
H12B H14A 2.5300 . no
H12B H14A 2.3500 2_656 no
H13A H15C 2.5400 . no
H13B H15B 2.5400 . no
H13B H35B 2.5800 2_767 no
H14A H12B 2.5300 . no
H14A H12B 2.3500 2_656 no
H14B H12A 2.5400 . no
H14B H33A 2.5000 1_444 no
H14B H24A 2.5800 2_657 no
H15B H13B 2.5400 . no
H15C H13A 2.5400 . no
H17 C1 2.9300 . no
H17 C6 2.8100 . no
H17 C8 3.0400 . no
H17 C37 2.9100 2_767 no
H18 Fe1 3.4400 . no
H18 S1 2.6700 . no
H18 C3 3.1000 . no
H18 C26 3.0600 . no
H18 C56 3.0000 . no
H18 H55A 2.5600 1_556 no
H19 H22B 2.4900 . no
H19 C43 2.8800 2_767 no
H19 H43A 2.5100 2_767 no
H19 H43B 2.4000 2_767 no
H20 H22A 2.4400 . no
H20 C34 3.0300 2_768 no
H20 H34B 2.4000 2_768 no
H22A C45B 2.9700 1_445 no
H22A H20 2.4400 . no
H22A H24A 2.4700 . no
H22A H45D 2.1800 1_445 no
H22B H19 2.4900 . no
H22B H24B 2.5000 . no
H22B H45D 2.4500 1_445 no
H22B H45B 2.4600 2_767 no
H23A H25B 2.5400 . no
H23B H25C 2.5400 . no
H23B H49 2.5600 2_767 no
H24A H22A 2.4700 . no
H24A H14B 2.5800 2_657 no
H24B O3 2.3300 1_545 no
H24B H22B 2.5000 . no
H25B H23A 2.5400 . no
H25C H23B 2.5400 . no
H27 Fe1 3.4600 . no
H27 O1 2.8000 . no
H27 O3 2.7100 . no
H27 C36 3.0300 . no
H27 C56 2.7200 . no
H27 C56B 2.7800 . no
H28 C2 2.8800 . no
H28 C16 2.7100 . no
H28 C18 3.0900 . no
H28 C47 2.8400 2_767 no
H28 C49 3.0300 2_767 no
H29 H32A 2.3900 . no
H30 C33 2.9900 . no
H30 H33B 2.4600 . no
H30 C53 2.9200 2_767 no
H30 H53B 2.2900 2_767 no
H32A H29 2.3900 . no
H32A H34A 2.5500 . no
H32B H34B 2.5600 . no
H33A C14 3.0400 1_666 no
H33A H14B 2.5000 1_666 no
H33A H35B 2.5300 . no
H33A H9 2.4800 2_767 no
H33B C30 2.8300 . no
H33B H30 2.4600 . no
H33B H35C 2.5700 . no
H34A H32A 2.5500 . no
H34B H32B 2.5600 . no
H34B H20 2.4000 2_768 no
H34B H55B 2.5500 2_767 no
H35A H44D 2.5500 2_878 no
H35B H33A 2.5300 . no
H35B H13B 2.5800 2_767 no
H35C H33B 2.5700 . no
H37 C3 2.8600 . no
H37 C26 2.6900 . no
H37 C27 3.0500 . no
H37 C7 2.8800 2_767 no
H38 Fe1 3.5000 . no
H38 C57 2.4900 . no
H38 O2 2.5300 2_777 no
H38 H43B 2.5200 2_777 no
H39 C43B 3.0800 . no
H39 C44B 2.7200 . no
H39 H42A 2.5500 . no
H39 H44C 2.1300 . no
H39 C9 3.0300 2_767 no
H40 H42B 2.4400 . no
H40 H42D 2.3300 . no
H42A H39 2.5500 . no
H42B H40 2.4400 . no
H42B C49 3.0000 2_777 no
H42B C51 3.0100 2_777 no
H42C H44D 2.5200 . no
H42D H40 2.3300 . no
H42D C49 2.7200 2_777 no
H42D C51 2.7400 2_777 no
H42D C52 3.0600 2_777 no
H43A H19 2.5100 2_767 no
H43B H45B 2.4900 . no
H43B H45F 2.4000 . no
H43B H19 2.4000 2_767 no
H43B H38 2.5200 2_777 no
H43C C40 3.0400 . no
H44A H44D 2.1500 . no
H44A H45D 2.5000 . no
H44A H45F 2.6000 . no
H44B C48 2.7700 2_777 no
H44C C39 2.5600 . no
H44C C41 2.7700 . no
H44C H39 2.1300 . no
H44D H42C 2.5200 . no
H44D H44A 2.1500 . no
H44D H35A 2.5500 2_878 no
H45A H8 2.4800 1_665 no
H45B H43B 2.4900 . no
H45B H45F 2.1100 . no
H45B H22B 2.4600 2_767 no
H45D C22 2.6700 1_665 no
H45D H22A 2.1800 1_665 no
H45D H22B 2.4500 1_665 no
H45D H44A 2.5000 . no
H45F H43B 2.4000 . no
H45F H44A 2.6000 . no
H45F H45B 2.1100 . no
H47 C4 2.8800 . no
H47 C36 2.7300 . no
H47 C38 3.0800 . no
H47 C17 2.8500 2_767 no
H48 Fe1 3.5000 . no
H48 S2 2.5000 . no
H48 C6 3.0800 . no
H48 S1 2.9600 2_667 no
H49 H52B 2.4800 . no
H49 H52C 2.3200 . no
H49 H23B 2.5600 2_767 no
H50 C53B 2.9700 . no
H50 H52A 2.4400 . no
H50 H53D 2.4600 . no
H52A H50 2.4400 . no
H52A H54A 2.4100 . no
H52A H54C 2.2800 . no
H52B H49 2.4800 . no
H52B H54B 2.5100 . no
H52C H49 2.3200 . no
H52C H54B 2.2000 . no
H52D H54C 2.5600 . no
H53A H55B 2.4200 . no
H53B C49 2.9900 . no
H53B H55C 2.5400 . no
H53B C30 3.0800 2_767 no
H53B H30 2.2900 2_767 no
H53C H55B 2.1700 . no
H53C H55C 2.4900 . no
H53D C50 2.9300 . no
H53D H50 2.4600 . no
H53D H55E 2.5500 . no
H54A H52A 2.4100 . no
H54B C29 3.0900 1_554 no
H54B H52B 2.5100 . no
H54B H52C 2.2000 . no
H54C H52A 2.2800 . no
H54C H52D 2.5600 . no
H55A C27 2.8200 1_554 no
H55A C29 2.8700 1_554 no
H55A C55B 2.0700 . no
H55A H18 2.5600 1_554 no
H55A H55D 2.0500 . no
H55B H53A 2.4200 . no
H55B H53C 2.1700 . no
H55B H34B 2.5500 2_767 no
H55C C55B 2.8900 . no
H55C H53B 2.5400 . no
H55C H53C 2.4900 . no
H55D O1 1.8200 1_554 no
H55D C55 2.3700 . no
H55D C56 2.7100 1_554 no
H55D H55A 2.0500 . no
H55E C55 2.8200 . no
H55E H53D 2.5500 . no

loop_
_geom_hbond_atom_site_label_D
_geom_hbond_atom_site_label_H
_geom_hbond_atom_site_label_A
_geom_hbond_distance_DH
_geom_hbond_distance_HA
_geom_hbond_distance_DA
_geom_hbond_angle_DHA
_geom_hbond_site_symmetry_A
_geom_hbond_publ_flag
C8 H8 S1 0.9300 2.7800 3.584(3) 145.00 . yes
C10 H10 O3 0.9300 2.5900 3.096(6) 115.00 2_667 yes
C18 H18 S1 0.9300 2.6700 3.105(4) 109.00 . yes
C24 H24B O3 0.9700 2.3300 3.204(8) 150.00 1_545 yes
C38 H38 O2 0.9300 2.5300 3.370(7) 150.00 2_777 yes
C48 H48 S2 0.9300 2.5000 3.274(4) 141.00 . yes
C55B H55D O1 0.9600 1.8200 2.78(2) 177.00 1_554 yes

loop_
_geom_torsion_atom_site_label_1
_geom_torsion_atom_site_label_2
_geom_torsion_atom_site_label_3
_geom_torsion_atom_site_label_4
_geom_torsion
_geom_torsion_publ_flag
S2 Fe1 S1 C99 -2.9(3) no
C1 Fe1 S1 C99 -89.2(3) no
C2 Fe1 S1 C99 -126.5(3) no
C3 Fe1 S1 C99 -157.5(3) no
C4 Fe1 S1 C99 -148.0(3) no
C5 Fe1 S1 C99 -77.7(3) no
C56 Fe1 S1 C99 121.9(4) no
C56B Fe1 S1 C99 97.3(4) no
C57 Fe1 S1 C99 49.6(3) no
S1 Fe1 S2 C99 3.5(3) no
C1 Fe1 S2 C99 104.8(3) no
C2 Fe1 S2 C99 78.7(3) no
C3 Fe1 S2 C99 106.2(4) no
C4 Fe1 S2 C99 162.6(3) no
C5 Fe1 S2 C99 143.8(3) no
C56 Fe1 S2 C99 -47.6(4) no
C56B Fe1 S2 C99 -86.5(4) no
C57 Fe1 S2 C99 -123.1(4) no
S1 Fe1 C1 C2 -73.05(16) no
S2 Fe1 C1 C2 -143.23(15) no
C3 Fe1 C1 C2 37.41(16) no
C4 Fe1 C1 C2 80.85(17) no
C5 Fe1 C1 C2 118.9(2) no
C56 Fe1 C1 C2 -16.0(5) no
C57 Fe1 C1 C2 157.6(2) no
C99 Fe1 C1 C2 -112.7(2) no
S1 Fe1 C1 C5 168.03(14) no
S2 Fe1 C1 C5 97.85(15) no
C2 Fe1 C1 C5 -118.9(2) no
C3 Fe1 C1 C5 -81.51(17) no
C4 Fe1 C1 C5 -38.07(16) no
C56 Fe1 C1 C5 -134.9(4) no
C57 Fe1 C1 C5 38.7(3) no
C99 Fe1 C1 C5 128.4(2) no
S1 Fe1 C1 C6 46.0(3) no
S2 Fe1 C1 C6 -24.2(3) no
C2 Fe1 C1 C6 119.0(3) no
C3 Fe1 C1 C6 156.4(3) no
C4 Fe1 C1 C6 -160.1(3) no
C5 Fe1 C1 C6 -122.1(3) no
C56 Fe1 C1 C6 103.0(5) no
C57 Fe1 C1 C6 -83.4(3) no
C99 Fe1 C1 C6 6.3(3) no
C2 Fe1 C4 C36 -156.9(3) no
C3 Fe1 C4 C36 -119.4(3) no
C5 Fe1 C4 C36 122.5(3) no
C56 Fe1 C4 C36 -56.4(4) no
C56B Fe1 C4 C36 -19.6(4) no
C57 Fe1 C4 C36 30.4(3) no
C99 Fe1 C4 C36 118.8(5) no
C4 Fe1 C57 C56B -96.7(3) no
C5 Fe1 C57 C56B -136.7(3) no
C56 Fe1 C57 C56B 16.4(4) no
C99 Fe1 C57 C56B 104.0(4) no
S2 Fe1 C99 S1 174.8(5) no
C1 Fe1 C99 S1 97.4(2) no
C2 Fe1 C99 S1 59.0(3) no
C3 Fe1 C99 S1 40.4(5) no
C4 Fe1 C99 S1 134.9(4) no
C5 Fe1 C99 S1 132.22(19) no
C56 Fe1 C99 S1 -49.5(3) no
C56B Fe1 C99 S1 -86.6(3) no
C57 Fe1 C99 S1 -134.9(3) no
S1 Fe1 C99 S2 -174.8(5) no
S1 Fe1 C5 C1 -18.0(2) no
S1 Fe1 C2 C1 109.85(15) no
S2 Fe1 C2 C1 44.05(18) no
C3 Fe1 C2 C1 -118.8(2) no
C4 Fe1 C2 C1 -81.05(17) no
C5 Fe1 C2 C1 -37.31(16) no
C56 Fe1 C2 C1 170.8(3) no
C56B Fe1 C2 C1 -157.3(4) no
C57 Fe1 C2 C1 -59.7(6) no
C99 Fe1 C2 C1 77.0(2) no
S1 Fe1 C2 C3 -131.36(16) no
S2 Fe1 C2 C3 162.84(14) no
C1 Fe1 C2 C3 118.8(2) no
C4 Fe1 C2 C3 37.74(16) no
C5 Fe1 C2 C3 81.49(17) no
C56 Fe1 C2 C3 -70.4(3) no
C56B Fe1 C2 C3 -38.5(4) no
C57 Fe1 C2 C3 59.1(6) no
C99 Fe1 C2 C3 -164.2(2) no
S1 Fe1 C2 C16 -11.5(3) no
S2 Fe1 C2 C16 -77.3(3) no
C1 Fe1 C2 C16 -121.4(3) no
C3 Fe1 C2 C16 119.8(3) no
C4 Fe1 C2 C16 157.6(3) no
C5 Fe1 C2 C16 -158.7(3) no
C56 Fe1 C2 C16 49.5(4) no
C56B Fe1 C2 C16 81.3(4) no
C57 Fe1 C2 C16 179.0(5) no
C99 Fe1 C2 C16 -44.4(3) no
C57 Fe1 C4 C3 149.8(2) no
C99 Fe1 C4 C3 -121.8(5) no
S1 Fe1 C4 C5 104.3(2) no
S2 Fe1 C4 C5 -30.0(2) no
C1 Fe1 C4 C5 37.54(16) no
C2 Fe1 C4 C5 80.62(17) no
C3 Fe1 C4 C5 118.1(2) no
C56 Fe1 C4 C5 -178.9(3) no
C56B Fe1 C4 C5 -142.1(3) no
C57 Fe1 C4 C5 -92.1(2) no
C99 Fe1 C4 C5 -3.7(5) no
S1 Fe1 C4 C36 -133.3(2) no
S2 Fe1 C4 C36 92.5(3) no
C1 Fe1 C4 C36 160.0(3) no
S1 Fe1 C3 C2 54.52(17) no
S2 Fe1 C3 C2 -38.9(3) no
C1 Fe1 C3 C2 -37.36(16) no
C4 Fe1 C3 C2 -118.5(2) no
C5 Fe1 C3 C2 -80.43(17) no
C56 Fe1 C3 C2 116.5(3) no
C56B Fe1 C3 C2 153.9(3) no
C57 Fe1 C3 C2 -157.8(2) no
C99 Fe1 C3 C2 28.1(4) no
S1 Fe1 C3 C4 172.99(14) no
S2 Fe1 C3 C4 79.5(3) no
C1 Fe1 C3 C4 81.11(17) no
C2 Fe1 C3 C4 118.5(2) no
C5 Fe1 C3 C4 38.05(16) no
C56 Fe1 C3 C4 -125.1(3) no
C56B Fe1 C3 C4 -87.7(3) no
C57 Fe1 C3 C4 -39.3(3) no
C99 Fe1 C3 C4 146.6(4) no
S1 Fe1 C3 C26 -66.5(3) no
S2 Fe1 C3 C26 -159.9(2) no
C1 Fe1 C3 C26 -158.4(3) no
C2 Fe1 C3 C26 -121.0(3) no
C4 Fe1 C3 C26 120.5(3) no
C5 Fe1 C3 C26 158.6(3) no
C56 Fe1 C3 C26 -4.6(3) no
C56B Fe1 C3 C26 32.8(4) no
C57 Fe1 C3 C26 81.2(3) no
C99 Fe1 C3 C26 -92.9(4) no
S1 Fe1 C56 C56B -138.1(5) no
S2 Fe1 C56 C56B -82.9(5) no
C1 Fe1 C56 C56B 154.6(4) no
C2 Fe1 C56 C56B 144.0(4) no
C3 Fe1 C56 C56B 107.3(5) no
C4 Fe1 C56 C56B 72.7(5) no
C5 Fe1 C56 C56B 71.2(7) no
C57 Fe1 C56 C56B -20.4(5) no
C99 Fe1 C56 C56B -105.6(5) no
C57 Fe1 C5 C4 91.4(2) no
C99 Fe1 C5 C4 178.5(2) no
S1 Fe1 C5 C46 104.4(3) no
S2 Fe1 C5 C46 38.4(3) no
C1 Fe1 C5 C46 122.4(3) no
S1 Fe1 C4 C3 -13.8(3) no
S2 Fe1 C4 C3 -148.13(14) no
C1 Fe1 C4 C3 -80.58(17) no
C2 Fe1 C4 C3 -37.50(16) no
C5 Fe1 C4 C3 -118.1(2) no
C56 Fe1 C4 C3 63.0(3) no
C56B Fe1 C4 C3 99.8(3) no
S2 Fe1 C56B C56 107.5(4) no
C2 Fe1 C56B C56 -53.9(6) no
C3 Fe1 C56B C56 -77.7(5) no
C4 Fe1 C56B C56 -117.7(4) no
C5 Fe1 C56B C56 -147.4(4) no
C57 Fe1 C56B C56 153.0(6) no
C99 Fe1 C56B C56 75.9(5) no
S1 Fe1 C56B C57 -116.3(3) no
S2 Fe1 C56B C57 -45.5(3) no
C2 Fe1 C56B C57 153.1(3) no
C3 Fe1 C56B C57 129.3(3) no
C4 Fe1 C56B C57 89.3(3) no
C5 Fe1 C56B C57 59.5(4) no
C56 Fe1 C56B C57 -153.0(6) no
C99 Fe1 C56B C57 -77.1(3) no
C1 Fe1 C5 C4 -118.2(2) no
C2 Fe1 C5 C4 -80.91(17) no
S1 Fe1 C57 C56B 75.1(3) no
S2 Fe1 C57 C56B 130.0(3) no
C1 Fe1 C57 C56B -160.0(3) no
C2 Fe1 C57 C56B -116.2(6) no
C3 Fe1 C57 C56B -72.8(4) no
C2 Fe1 C5 C1 37.30(16) no
C3 Fe1 C5 C1 80.42(17) no
C4 Fe1 C5 C1 118.2(2) no
C2 Fe1 C5 C46 159.7(3) no
C3 Fe1 C5 C46 -157.2(3) no
C4 Fe1 C5 C46 -119.4(3) no
C56 Fe1 C5 C46 -117.1(5) no
C56B Fe1 C5 C46 -69.3(4) no
C57 Fe1 C5 C46 -27.9(3) no
C99 Fe1 C5 C46 59.2(3) no
S1 Fe1 C56B C56 36.7(5) no
C3 Fe1 C5 C4 -37.80(16) no
S1 Fe1 C56 O3 -140.4(4) no
S2 Fe1 C56 O3 -85.2(3) no
S2 Fe1 C5 C1 -83.99(15) no
S1 Fe1 C5 C4 -136.22(15) no
C1 Fe1 C56 O3 152.3(3) no
C2 Fe1 C56 O3 141.7(3) no
C56 Fe1 C5 C1 120.4(5) no
C56B Fe1 C5 C1 168.3(3) no
C57 Fe1 C5 C1 -150.4(2) no
C99 Fe1 C5 C1 -63.3(2) no
C56B Fe1 C56 O3 -2.3(4) no
S2 Fe1 C5 C4 157.79(15) no
C57 Fe1 C99 S2 50.3(3) no
C56B Fe1 C99 S2 98.6(4) no
C3 Fe1 C56 O3 105.1(3) no
C56 Fe1 C5 C4 2.2(6) no
C56B Fe1 C5 C4 50.1(4) no
C2 Fe1 C99 S2 -115.9(2) no
C57 Fe1 C56 O3 -22.6(3) no
C99 Fe1 C56 O3 -107.9(3) no
C56 Fe1 C99 S2 135.7(3) no
C5 Fe1 C99 S2 -42.6(3) no
C4 Fe1 C56 O3 70.5(4) no
C5 Fe1 C56 O3 68.9(6) no
C1 Fe1 C99 S2 -77.4(3) no
C3 Fe1 C99 S2 -134.4(2) no
C4 Fe1 C99 S2 -39.9(6) no
C56 O3 C56B C57 154.2(7) no
C56B O3 C56 Fe1 2.9(5) no
C56B O3 C56 O1 -178.1(9) no
C2 C1 C6 C7 -130.7(3) no
C2 C1 C6 C8 44.5(4) no
Fe1 C1 C5 C4 60.56(18) no
Fe1 C1 C5 C46 -127.8(3) no
C2 C1 C5 Fe1 -59.65(19) no
C5 C1 C2 Fe1 59.33(19) no
Fe1 C1 C6 C8 -48.4(4) no
Fe1 C1 C2 C3 -59.80(19) no
C2 C1 C5 C4 0.9(3) no
C5 C1 C6 C7 42.0(4) no
C5 C1 C6 C8 -142.8(3) no
C6 C1 C2 C3 173.4(3) no
C6 C1 C2 C16 1.9(4) no
Fe1 C1 C6 C7 136.4(3) no
Fe1 C1 C2 C16 128.6(3) no
C5 C1 C2 C16 -172.0(3) no
C2 C1 C5 C46 172.5(3) no
C5 C1 C2 C3 -0.5(3) no
C6 C1 C5 Fe1 126.7(3) no
C6 C1 C2 Fe1 -126.8(3) no
C6 C1 C5 C46 -1.2(4) no
C6 C1 C5 C4 -172.8(3) no
C1 C2 C3 Fe1 60.60(19) no
C16 C2 C3 C4 171.4(3) no
Fe1 C2 C3 C26 127.6(3) no
Fe1 C2 C3 C4 -60.76(19) no
C3 C2 C16 C18 54.8(4) no
C16 C2 C3 Fe1 -127.8(3) no
C1 C2 C16 C18 -135.1(3) no
Fe1 C2 C16 C17 145.2(2) no
C1 C2 C3 C4 -0.2(3) no
C16 C2 C3 C26 -0.2(4) no
C1 C2 C16 C17 49.1(4) no
C3 C2 C16 C17 -121.1(3) no
C1 C2 C3 C26 -171.8(3) no
Fe1 C2 C16 C18 -39.0(4) no
C2 C3 C4 C36 -171.8(3) no
C2 C3 C4 C5 0.7(3) no
C4 C3 C26 C28 -123.0(3) no
Fe1 C3 C4 C5 -60.54(18) no
C2 C3 C26 C27 -137.7(3) no
C2 C3 C4 Fe1 61.25(19) no
C2 C3 C26 C28 47.3(4) no
C4 C3 C26 C27 52.0(4) no
Fe1 C3 C4 C36 127.0(3) no
Fe1 C3 C26 C28 142.7(2) no
C26 C3 C4 C5 172.4(3) no
C26 C3 C4 C36 -0.1(4) no
C26 C3 C4 Fe1 -127.1(3) no
Fe1 C3 C26 C27 -42.3(4) no
C3 C4 C36 C37 45.9(4) no
C3 C4 C5 Fe1 60.44(19) no
Fe1 C4 C36 C38 -41.8(4) no
Fe1 C4 C36 C37 139.3(2) no
Fe1 C4 C5 C1 -61.45(19) no
C3 C4 C5 C1 -1.0(3) no
C3 C4 C5 C46 -172.8(2) no
C36 C4 C5 Fe1 -127.3(3) no
C36 C4 C5 C1 171.3(3) no
C36 C4 C5 C46 -0.5(4) no
Fe1 C4 C5 C46 126.8(3) no
C5 C4 C36 C38 53.8(4) no
C3 C4 C36 C38 -135.2(3) no
C5 C4 C36 C37 -125.1(3) no
Fe1 C5 C46 C47 138.9(2) no
C4 C5 C46 C48 -138.4(3) no
Fe1 C5 C46 C48 -45.3(4) no
C1 C5 C46 C47 -124.5(3) no
C4 C5 C46 C47 45.8(4) no
C1 C5 C46 C48 51.4(4) no
C1 C6 C7 C9 175.1(3) no
C8 C6 C7 C9 -0.3(5) no
C7 C6 C8 C10 0.4(4) no
C1 C6 C8 C10 -174.8(3) no
C6 C7 C9 C11 0.1(5) no
C6 C8 C10 C11 -0.4(4) no
C7 C9 C11 C10 0.0(5) no
C7 C9 C11 C12 177.2(3) no
C8 C10 C11 C9 0.2(4) no
C8 C10 C11 C12 -177.1(3) no
C10 C11 C12 C13 90.2(4) no
C9 C11 C12 C13 -87.0(4) no
C11 C12 C13 C14 -180.0(3) no
C12 C13 C14 C15 -179.3(4) no
C17 C16 C18 C20 -0.6(5) no
C2 C16 C18 C20 -176.5(3) no
C2 C16 C17 C19 176.0(3) no
C18 C16 C17 C19 0.0(5) no
C16 C17 C19 C21 0.7(5) no
C16 C18 C20 C21 0.6(7) no
C17 C19 C21 C20 -0.7(6) no
C17 C19 C21 C22 -179.9(4) no
C18 C20 C21 C19 0.1(7) no
C18 C20 C21 C22 179.2(4) no
C20 C21 C22 C23 -93.3(5) no
C19 C21 C22 C23 85.9(5) no
C21 C22 C23 C24 177.8(4) no
C22 C23 C24 C25 179.8(5) no
C3 C26 C28 C30 175.1(3) no
C28 C26 C27 C29 0.0(5) no
C3 C26 C27 C29 -175.0(3) no
C27 C26 C28 C30 -0.2(4) no
C26 C27 C29 C31 -0.5(6) no
C26 C28 C30 C31 0.9(5) no
C27 C29 C31 C30 1.1(6) no
C27 C29 C31 C32 179.7(4) no
C28 C30 C31 C29 -1.3(5) no
C28 C30 C31 C32 -179.9(3) no
C29 C31 C32 C33 -115.2(4) no
C30 C31 C32 C33 63.3(5) no
C31 C32 C33 C34 -178.8(3) no
C32 C33 C34 C35 -177.7(4) no
C4 C36 C38 C40 -178.8(3) no
C37 C36 C38 C40 0.1(4) no
C4 C36 C37 C39 179.1(3) no
C38 C36 C37 C39 0.1(4) no
C36 C37 C39 C41 -0.8(5) no
C36 C38 C40 C41 0.4(5) no
C37 C39 C41 C40 1.3(5) no
C37 C39 C41 C42 -168.1(4) no
C37 C39 C41 C42B 163.4(5) no
C38 C40 C41 C42 168.0(4) no
C38 C40 C41 C42B -164.1(5) no
C38 C40 C41 C39 -1.1(5) no
C39 C41 C42 C43 72.1(7) no
C39 C41 C42 C43B 63.8(14) no
C39 C41 C42 C42B -104.3(10) no
C40 C41 C42 C43 -96.8(6) no
C40 C41 C42 C43B -105.1(13) no
C40 C41 C42 C42B 86.8(10) no
C39 C41 C42B C43B 85.4(6) no
C42B C41 C42 C43 176.5(13) no
C42B C41 C42 C43B 168.1(19) no
C42 C41 C42B C43B -5.1(8) no
C40 C41 C42B C42 -107.4(10) no
C40 C41 C42B C43B -112.6(6) no
C39 C41 C42B C42 90.6(10) no
C43B C42 C43 C44B 73(2) no
C41 C42 C43 C44 -179.8(5) no
C41 C42 C43B C42B -158(3) no
C41 C42 C42B C43B 165(2) no
C43B C42 C43 C44 -19(2) no
C43 C42 C43B C42B 178(2) no
C41 C42 C43 C43B -161(2) no
C41 C42 C43B C43 24(3) no
C43B C42 C42B C41 -165(2) no
C42B C42 C43B C44B 96(2) no
C41 C42 C43 C44B -88.6(7) no
C43 C42 C43B C44B -86(2) no
C41 C42 C43B C44B -62.3(16) no
C42B C42 C43B C43 -178(2) no
C41 C42B C43B C43 19(3) no
C41 C42B C43B C42 16(2) no
C41 C42B C43B C44B -75.2(8) no
C42 C42B C43B C43 3(3) no
C42 C42B C43B C44B -91(3) no
C44 C43 C43B C42B 162(2) no
C44 C43 C43B C42 163.4(18) no
C43B C43 C44 C45 175.8(10) no
C44 C43 C43B C44B -91.1(6) no
C42 C43 C44 C45 -177.1(6) no
C42 C43 C43B C42B -1.1(10) no
C44 C43 C44B C45B -48.1(6) no
C42 C43 C43B C44B 105.5(19) no
C44B C43 C43B C42B -107(2) no
C42 C43 C44B C45B -165.4(6) no
C44B C43 C44 C45 93.9(7) no
C42 C43 C44B C43B -21.7(8) no
C44B C43 C43B C42 -105.5(19) no
C43B C43 C44B C45B -143.6(10) no
C44 C43 C44B C43B 95.6(10) no
C42B C43B C44B C45B -169.9(7) no
C42 C43B C44B C45B 175.5(10) no
C42 C43B C44B C43 135.3(15) no
C43 C43B C44B C45B 40.2(11) no
C42B C43B C44B C43 149.9(13) no
C43 C44 C45 O2 99.6(6) no
C47 C46 C48 C50 0.5(5) no
C5 C46 C47 C49 175.7(3) no
C48 C46 C47 C49 -0.4(4) no
C5 C46 C48 C50 -175.4(3) no
C46 C47 C49 C51 0.9(4) no
C46 C48 C50 C51 -1.1(6) no
C47 C49 C51 C50 -1.5(5) no
C47 C49 C51 C52 178.6(3) no
C48 C50 C51 C52 -178.5(4) no
C48 C50 C51 C49 1.5(5) no
C49 C51 C52 C53 85.6(6) no
C50 C51 C52 C53B -53.4(7) no
C50 C51 C52 C53 -94.4(7) no
C49 C51 C52 C53B 126.6(6) no
C51 C52 C53 C53B 105.8(8) no
C53 C52 C53B C54 -54.3(9) no
C51 C52 C53 C54 -177.2(8) no
C53B C52 C53 C54 77.0(11) no
C51 C52 C53B C54 -145.4(6) no
C51 C52 C53B C54B 178.2(9) no
C53 C52 C53B C54B -90.6(13) no
C51 C52 C53B C53 -91.2(9) no
C52 C53 C53B C54B 111.4(8) no
C54 C53 C53B C52 -113.4(7) no
C52 C53 C53B C54 113.4(7) no
C53B C53 C54 C55 -93.5(12) no
C53B C53 C54 C54B 2.6(11) no
C52 C53 C54 C54B -74.0(12) no
C54 C53 C53B C54B -1.9(8) no
C52 C53 C54 C53B -76.6(11) no
C52 C53 C54 C55 -170.1(10) no
C52 C53B C54B C54 66.4(12) no
C52 C53B C54B C55B -173.6(13) no
C52 C53B C54 C54B -123.1(10) no
C52 C53B C54 C53 54.0(7) no
C54B C53B C54 C53 177.1(13) no
C54 C53B C54B C55B 120.0(17) no
C53 C53B C54B C54 2.6(11) no
C53 C53B C54B C55B 122.6(15) no
C53 C53B C54 C55 100.2(12) no
C53 C53B C54 C54B -177.1(13) no
C54B C53B C54 C55 -82.7(11) no
C52 C53B C54 C55 154.2(9) no
C55 C54 C54B C53B 109.8(8) no
C53 C54 C54B C53B -1.8(8) no
C53B C54 C54B C55B -116.9(15) no
C53 C54 C54B C55B -118.6(14) no
C55 C54 C54B C55B -7.1(16) no
Fe1 C56 C56B C57 61.0(12) no
Fe1 C56 C56B O3 -176.6(6) no
O1 C56 C56B O3 2.4(11) no
O1 C56 C56B C57 -120.1(13) no
O1 C56 C56B Fe1 178.9(8) no
O3 C56 C56B C57 -122.5(14) no
O3 C56 C56B Fe1 176.6(6) no
C56 C56B C57 Fe1 -62.3(12) no
O3 C56B C57 Fe1 175.3(6) no
